data_2008805
loop_
_publ_author_name
'R. Thirumurugan'
'S. Shanmuga Sundara Raj'
'G. Shanmugam'
'Hoong-Kun Fun'
'J. Manonmani'
'M. Kandaswamy'

_publ_section_title
;{4,4'-Dimethyl-6,6'-bis(morpholinomethyl)-2,2'-[1,3-propanediylbis(nitrilomethylidene)]diphenolato-<i>O</i>,<i>N</i>,<i>N</i>',<i>O</i>'}manganese(II)
 diperchlorate monohydrate
;
_journal_issue 8
_journal_name_full 'Acta Crystallographica Section C'
_journal_page_first 1218
_journal_page_last 1220
_journal_paper_doi 10.1107/S0108270199005016
_journal_volume 55
_journal_year 1999
_chemical_formula_iupac '[Mn C28 H36 N4 O4] , 2Cl O4 , H2O'
_chemical_formula_sum 'C28 H38 Cl2 Mn N4 O13'
_chemical_formula_weight 764.46
_chemical_name_systematic
;
{4,4'-Dimethyl-6,6'-bis(morpholinomethyl)-2,2'-[1,3-
propanediylbis(nitrilomethylidene)]diphenolato-O,N,N',O'}manganese(II)
diperchlorate monohydrate
;
_space_group_IT_number 2
_symmetry_cell_setting triclinic
_symmetry_space_group_name_Hall '-P 1'
_symmetry_space_group_name_H-M 'P -1'
_audit_creation_method SHELXL97
_cell_angle_alpha 78.5360(10)
_cell_angle_beta 81.5200(10)
_cell_angle_gamma 83.9220(10)
_cell_formula_units_Z 2
_cell_length_a 8.91620(10)
_cell_length_b 9.67640(10)
_cell_length_c 20.07660(10)
_cell_measurement_reflns_used 8192
_cell_measurement_temperature 293(2)
_cell_measurement_theta_max 33.19
_cell_measurement_theta_min 1.33
_cell_volume 1673.78(3)
_computing_cell_refinement 'SAINT (Siemens, 1996)'
_computing_data_collection 'SMART (Siemens, 1996)'
_computing_data_reduction SAINT
_computing_molecular_graphics 'ZORTEP (Zsolnai, 1997)'
_computing_publication_material 'SHELXL93 (Sheldrick, 1993) and PARST (Nardelli, 1983, 1995)'
_computing_structure_refinement 'SHELXL97 (Sheldrick, 1997)'
_computing_structure_solution 'SHELXS86 (Sheldrick, 1990)'
_diffrn_ambient_temperature 293(2)
_diffrn_measurement_device 'Siemens SMART CCD area-detector'
_diffrn_measurement_method '\w scans'
_diffrn_radiation_monochromator graphite
_diffrn_radiation_source 'fine-focus sealed tube'
_diffrn_radiation_type MoK\a
_diffrn_radiation_wavelength 0.71073
_diffrn_reflns_av_R_equivalents 0.014
_diffrn_reflns_av_sigmaI/netI 0.029
_diffrn_reflns_limit_h_max 10
_diffrn_reflns_limit_h_min -10
_diffrn_reflns_limit_k_max 11
_diffrn_reflns_limit_k_min -11
_diffrn_reflns_limit_l_max 24
_diffrn_reflns_limit_l_min -15
_diffrn_reflns_number 9910
_diffrn_reflns_theta_full 26.00
_diffrn_reflns_theta_max 26
_diffrn_reflns_theta_min 2.66
_exptl_absorpt_coefficient_mu 0.624
_exptl_absorpt_correction_T_max 0.896
_exptl_absorpt_correction_T_min 0.780
_exptl_absorpt_correction_type empirical
_exptl_absorpt_process_details '(SADABS; Sheldrick, 1996)'
_exptl_crystal_colour 'dark brown'
_exptl_crystal_density_diffrn 1.517
_exptl_crystal_density_meas ?
_exptl_crystal_density_method none
_exptl_crystal_description parallelepiped
_exptl_crystal_F_000 794
_exptl_crystal_size_max 0.42
_exptl_crystal_size_mid 0.24
_exptl_crystal_size_min 0.18
_refine_diff_density_max 1.250
_refine_diff_density_min -0.804
_refine_ls_extinction_coef 0.026(4)
_refine_ls_extinction_method 'SHELXL97 (Sheldrick, 1997) Correct?'
_refine_ls_goodness_of_fit_ref 1.090
_refine_ls_hydrogen_treatment mixed
_refine_ls_matrix_type full
_refine_ls_number_parameters 462
_refine_ls_number_reflns 6440
_refine_ls_number_restraints 0
_refine_ls_restrained_S_all 1.090
_refine_ls_R_factor_all 0.073
_refine_ls_R_factor_gt 0.064
_refine_ls_shift/su_max 0.002
_refine_ls_shift/su_mean 0.000
_refine_ls_structure_factor_coef Fsqd
_refine_ls_weighting_details 'w = 1/[\s^2^(Fo^2^)+(0.1169P)^2^+2.3590P] where P=(Fo^2^+2Fc^2^)/3'
_refine_ls_weighting_scheme calc
_refine_ls_wR_factor_ref 0.207
_reflns_number_gt 5610
_reflns_number_total 6440
_reflns_threshold_expression I>2\s(I)
_cod_data_source_file na1412.cif
_cod_data_source_block rpt11m
_cod_depositor_comments
;
The following automatic conversions were performed:
'_symmetry_cell_setting' value 'Triclinic' changed to 'triclinic'
according to '/home/saulius/struct/CIF-dictionaries/cif_core.dic'
dictionary named 'cif_core.dic' version 2.4.1 from 2010-06-29.

Automatic conversion script
Id: cif_fix_enum 1527 2010-12-29 10:47:43Z saulius 

The following automatic conversions were performed:

'_symmetry_cell_setting' value 'Triclinic' changed to 'triclinic'
according to /home/saulius/struct/CIF-dictionaries/cif_core.dic
dictionary named 'cif_core.dic' version 2.4.1 from 2010-06-29.

Automatic conversion script
Id: cif_fix_values 1715 2011-07-08 13:25:40Z adriana 

The following automatic conversions were performed:

'_exptl_crystal_density_meas' value 'not measured' was changed to '?'
- the value is perceived as not measured.

Automatic conversion script
Id: cif_fix_values 3008 2015-01-20 13:52:24Z robertas 

The following automatic conversions were performed:

'_refine_ls_weighting_scheme' value 'calc w =
1/[\s^2^(Fo^2^)+(0.1169P)^2^+2.3590P] where P=(Fo^2^+2Fc^2^)/3' was
changed to 'calc'. New tag '_refine_ls_weighting_details' was
created. The value of the new tag was set to 'w =
1/[\s^2^(Fo^2^)+(0.1169P)^2^+2.3590P] where P=(Fo^2^+2Fc^2^)/3'.

Automatic conversion script
Id: cif_fix_values 3143 2015-03-26 13:38:13Z robertas 
;
_cod_original_cell_volume 1673.79(3)
_cod_original_sg_symbol_H-M P-1
_cod_database_code 2008805

loop_
_symmetry_equiv_pos_as_xyz
'x, y, z'
'-x, -y, -z'

loop_
_atom_site_label
_atom_site_fract_x
_atom_site_fract_y
_atom_site_fract_z
_atom_site_U_iso_or_equiv
_atom_site_adp_type
_atom_site_calc_flag
_atom_site_refinement_flags
_atom_site_occupancy
_atom_site_disorder_assembly
_atom_site_disorder_group
_atom_site_type_symbol
Mn1 0.61612(6) 1.21147(5) 0.15416(2) 0.0315(2) Uani d . 1 . . Mn
O2 0.5121(3) 1.0725(3) 0.22175(14) 0.0503(7) Uani d . 1 . . O
O3 0.6056(3) 1.3318(3) 0.22060(14) 0.0505(7) Uani d . 1 . . O
N4 0.7235(5) 1.3428(4) 0.08281(19) 0.0562(9) Uani d . 1 . . N
N5 0.6670(4) 1.0846(4) 0.08844(19) 0.0561(9) Uani d . 1 . . N
C6 0.4617(5) 0.9560(4) 0.2089(2) 0.0461(9) Uani d . 1 . . C
C7 0.3565(5) 0.8830(4) 0.2591(2) 0.0468(9) Uani d . 1 . . C
C8 0.2976(5) 0.7624(4) 0.2493(2) 0.0530(10) Uani d . 1 . . C
H8 0.2266 0.7177 0.2832 0.064 Uiso calc R 1 . . H
C9 0.3424(6) 0.7066(5) 0.1898(3) 0.0570(11) Uani d . 1 . . C
C10 0.4464(5) 0.7783(5) 0.1404(2) 0.0535(10) Uani d . 1 . . C
C11 0.5057(5) 0.9018(4) 0.1483(2) 0.0481(9) Uani d . 1 . . C
C12 0.2791(7) 0.5750(6) 0.1797(3) 0.0766(15) Uani d . 1 . . C
H12A 0.2094 0.5406 0.2193 0.115 Uiso calc R 1 . . H
H12B 0.3608 0.5039 0.1734 0.115 Uiso calc R 1 . . H
H12C 0.2267 0.5968 0.1399 0.115 Uiso calc R 1 . . H
C13 0.3020(5) 0.9427(5) 0.3223(2) 0.0519(10) Uani d . 1 . . C
H13A 0.3872 0.9455 0.3469 0.062 Uiso calc R 1 . . H
H13B 0.2295 0.8827 0.3522 0.062 Uiso calc R 1 . . H
N14 0.2275(4) 1.0904(4) 0.30326(18) 0.0478(8) Uani d . 1 . . N
H14 0.2939 1.1411 0.2713 0.057 Uiso calc R 1 . . H
C15 0.0846(5) 1.0919(5) 0.2728(2) 0.0559(10) Uani d . 1 . . C
H15A 0.0149 1.0313 0.3041 0.067 Uiso calc R 1 . . H
H15B 0.1074 1.0557 0.2304 0.067 Uiso calc R 1 . . H
C16 0.0112(8) 1.2417(6) 0.2587(3) 0.0780(16) Uani d . 1 . . C
H16A 0.0775 1.2998 0.2241 0.094 Uiso calc R 1 . . H
H16B -0.0840 1.2411 0.2407 0.094 Uiso calc R 1 . . H
O17 -0.0172(5) 1.3012(4) 0.3190(2) 0.0835(12) Uani d . 1 . . O
C18 0.1208(8) 1.3064(6) 0.3445(3) 0.0740(15) Uani d . 1 . . C
C19 0.1971(6) 1.1613(6) 0.3638(3) 0.0617(12) Uani d . 1 . . C
H19A 0.1324 1.1057 0.4002 0.074 Uiso calc R 1 . . H
H19B 0.2921 1.1680 0.3807 0.074 Uiso calc R 1 . . H
C20 0.6108(5) 0.9662(5) 0.0918(2) 0.0554(10) Uani d . 1 . . C
C21 0.7763(7) 1.1416(6) 0.0296(3) 0.0738(15) Uani d . 1 . . C
H21A 0.7631 1.1042 -0.0104 0.089 Uiso calc R 1 . . H
H21B 0.8796 1.1149 0.0398 0.089 Uiso calc R 1 . . H
C22 0.7472(7) 1.2986(6) 0.0162(2) 0.0697(14) Uani d . 1 . . C
H22A 0.8335 1.3421 -0.0124 0.084 Uiso calc R 1 . . H
H22B 0.6578 1.3266 -0.0071 0.084 Uiso calc R 1 . . H
C23 0.7854(5) 1.4526(5) 0.0901(2) 0.0512(9) Uani d . 1 . . C
H23 0.8472 1.4984 0.0525 0.061 Uiso calc R 1 . . H
C24 0.7658(5) 1.5093(4) 0.1518(2) 0.0459(9) Uani d . 1 . . C
C25 0.8386(5) 1.6325(5) 0.1491(2) 0.0523(10) Uani d . 1 . . C
C26 0.8220(5) 1.7033(5) 0.2031(2) 0.0543(10) Uani d . 1 . . C
C27 0.7243(5) 1.6488(5) 0.2609(2) 0.0526(10) Uani d . 1 . . C
H27 0.7065 1.6972 0.2974 0.063 Uiso calc R 1 . . H
C28 0.6527(5) 1.5267(4) 0.2668(2) 0.0461(9) Uani d . 1 . . C
C29 0.6729(4) 1.4496(4) 0.2128(2) 0.0444(8) Uani d . 1 . . C
C30 0.9029(7) 1.8347(6) 0.1991(3) 0.0738(15) Uani d . 1 . . C
H30A 0.8775 1.8686 0.2415 0.111 Uiso calc R 1 . . H
H30B 0.8719 1.9063 0.1622 0.111 Uiso calc R 1 . . H
H30C 1.0109 1.8126 0.1911 0.111 Uiso calc R 1 . . H
C31 0.5464(5) 1.4775(5) 0.3300(2) 0.0491(9) Uani d . 1 . . C
N32 0.6218(4) 1.3814(4) 0.38678(17) 0.0484(8) Uani d . 1 . . N
H32 0.6706 1.3055 0.3701 0.058 Uiso calc R 1 . . H
C33 0.7354(5) 1.4526(5) 0.4135(2) 0.0537(10) Uani d . 1 . . C
H33A 0.6881 1.5403 0.4261 0.064 Uiso calc R 1 . . H
H33B 0.8196 1.4753 0.3777 0.064 Uiso calc R 1 . . H
C34 0.7942(6) 1.3592(7) 0.4747(3) 0.0721(14) Uani d . 1 . . C
H34A 0.8493 1.2752 0.4611 0.087 Uiso calc R 1 . . H
H34B 0.8644 1.4091 0.4920 0.087 Uiso calc R 1 . . H
O35 0.6733(5) 1.3187(5) 0.52753(18) 0.0801(11) Uani d . 1 . . O
C36 0.5767(7) 1.2424(7) 0.5044(3) 0.0808(16) Uani d . 1 . . C
H36A 0.4980 1.2108 0.5415 0.097 Uiso calc R 1 . . H
H36B 0.6332 1.1593 0.4905 0.097 Uiso calc R 1 . . H
C37 0.5035(6) 1.3299(6) 0.4443(2) 0.0669(13) Uani d . 1 . . C
H37A 0.4373 1.2728 0.4289 0.080 Uiso calc R 1 . . H
H37B 0.4420 1.4101 0.4589 0.080 Uiso calc R 1 . . H
O1W 0.6297(6) 1.1221(4) 0.3459(2) 0.0842(12) Uani d . 1 . . O
Cl1 0.76329(17) 0.74912(15) -0.07659(7) 0.0721(4) Uani d . 1 . . Cl
O38 0.8215(12) 0.8821(8) -0.0879(5) 0.197(4) Uani d . 1 . . O
O39 0.6885(6) 0.7504(6) -0.1349(3) 0.1080(16) Uani d . 1 . . O
O40 0.8781(6) 0.6401(7) -0.0738(3) 0.1196(19) Uani d . 1 . . O
O41 0.6550(8) 0.7280(9) -0.0184(3) 0.154(3) Uani d . 1 . . O
Cl2 0.87156(17) 0.80388(17) 0.43142(7) 0.0781(4) Uani d . 1 . . Cl
O42 0.7547(6) 0.8416(5) 0.3886(3) 0.1036(15) Uani d . 1 . . O
O43 0.8280(5) 0.7074(5) 0.4908(2) 0.0939(14) Uani d . 1 . . O
O44 0.9445(11) 0.9095(8) 0.4430(4) 0.176(4) Uani d . 1 . . O
O45 0.9884(7) 0.7255(10) 0.3908(3) 0.156(3) Uani d . 1 . . O
H10 0.492(5) 0.753(5) 0.095(2) 0.051(12) Uiso d . 1 . . H
H18A 0.168(8) 1.363(8) 0.306(4) 0.10(2) Uiso d . 1 . . H
H18B 0.096(6) 1.341(6) 0.388(3) 0.076(16) Uiso d . 1 . . H
H20 0.628(5) 0.909(5) 0.055(2) 0.053(12) Uiso d . 1 . . H
H25 0.912(6) 1.657(6) 0.108(3) 0.076(16) Uiso d . 1 . . H
H31A 0.507(5) 1.549(5) 0.347(2) 0.047(12) Uiso d . 1 . . H
H31B 0.479(6) 1.432(6) 0.322(3) 0.062(15) Uiso d . 1 . . H

loop_
_atom_site_aniso_label
_atom_site_aniso_U_11
_atom_site_aniso_U_22
_atom_site_aniso_U_33
_atom_site_aniso_U_12
_atom_site_aniso_U_13
_atom_site_aniso_U_23
Mn1 0.0381(3) 0.0343(3) 0.0225(3) -0.0061(2) 0.00064(19) -0.00840(19)
O2 0.0593(17) 0.0506(16) 0.0430(15) -0.0107(13) -0.0016(13) -0.0138(12)
O3 0.0599(17) 0.0511(16) 0.0417(14) -0.0136(13) -0.0009(12) -0.0106(12)
N4 0.065(2) 0.063(2) 0.0417(18) -0.0124(18) -0.0007(16) -0.0137(16)
N5 0.060(2) 0.061(2) 0.049(2) -0.0110(17) 0.0040(17) -0.0174(17)
C6 0.050(2) 0.040(2) 0.049(2) 0.0011(16) -0.0096(17) -0.0093(16)
C7 0.049(2) 0.042(2) 0.047(2) -0.0016(16) -0.0057(17) -0.0038(16)
C8 0.059(2) 0.043(2) 0.055(2) -0.0040(18) -0.0118(19) -0.0008(18)
C9 0.066(3) 0.041(2) 0.066(3) -0.0013(19) -0.024(2) -0.0060(19)
C10 0.063(3) 0.048(2) 0.052(2) 0.0017(19) -0.013(2) -0.0134(19)
C11 0.051(2) 0.046(2) 0.050(2) -0.0010(17) -0.0082(18) -0.0127(17)
C12 0.099(4) 0.052(3) 0.085(4) -0.020(3) -0.023(3) -0.011(3)
C13 0.056(2) 0.051(2) 0.047(2) -0.0077(18) -0.0065(18) -0.0024(18)
N14 0.0500(18) 0.0465(18) 0.0463(18) -0.0120(14) 0.0033(14) -0.0098(14)
C15 0.058(2) 0.062(3) 0.050(2) -0.004(2) -0.0054(19) -0.015(2)
C16 0.096(4) 0.079(4) 0.056(3) 0.023(3) -0.014(3) -0.020(3)
O17 0.095(3) 0.085(3) 0.070(2) 0.029(2) -0.007(2) -0.033(2)
C18 0.090(4) 0.063(3) 0.071(4) -0.009(3) 0.009(3) -0.030(3)
C19 0.060(3) 0.074(3) 0.057(3) -0.015(2) 0.001(2) -0.029(2)
C20 0.062(3) 0.059(3) 0.049(2) -0.007(2) -0.0004(19) -0.022(2)
C21 0.083(3) 0.086(4) 0.055(3) -0.023(3) 0.021(3) -0.032(3)
C22 0.089(4) 0.082(3) 0.041(2) -0.027(3) 0.007(2) -0.020(2)
C23 0.056(2) 0.051(2) 0.044(2) -0.0085(18) -0.0005(18) -0.0053(17)
C24 0.046(2) 0.047(2) 0.044(2) -0.0027(16) -0.0072(16) -0.0063(16)
C25 0.049(2) 0.053(2) 0.053(2) -0.0076(18) -0.0084(19) -0.0018(19)
C26 0.059(2) 0.046(2) 0.061(3) -0.0043(18) -0.022(2) -0.0064(19)
C27 0.059(2) 0.050(2) 0.054(2) 0.0007(19) -0.019(2) -0.0140(19)
C28 0.050(2) 0.049(2) 0.043(2) 0.0000(17) -0.0141(17) -0.0123(17)
C29 0.045(2) 0.046(2) 0.043(2) -0.0008(16) -0.0111(16) -0.0073(16)
C30 0.083(4) 0.062(3) 0.084(4) -0.021(3) -0.028(3) -0.011(3)
C31 0.047(2) 0.062(3) 0.044(2) -0.004(2) -0.0082(17) -0.0217(19)
N32 0.0512(19) 0.054(2) 0.0412(17) -0.0038(15) -0.0018(14) -0.0163(15)
C33 0.051(2) 0.065(3) 0.046(2) -0.0077(19) -0.0053(18) -0.0113(19)
C34 0.059(3) 0.096(4) 0.057(3) -0.006(3) -0.010(2) -0.002(3)
O35 0.074(2) 0.117(3) 0.0470(18) -0.015(2) -0.0096(17) -0.0040(19)
C36 0.086(4) 0.095(4) 0.057(3) -0.026(3) -0.001(3) 0.001(3)
C37 0.063(3) 0.088(4) 0.051(3) -0.028(3) 0.005(2) -0.014(2)
O1W 0.127(3) 0.068(2) 0.065(2) -0.005(2) -0.031(2) -0.0166(18)
Cl1 0.0828(9) 0.0730(8) 0.0592(7) 0.0083(6) -0.0086(6) -0.0173(6)
O38 0.255(10) 0.116(5) 0.249(10) -0.060(6) -0.091(8) -0.038(6)
O39 0.124(4) 0.120(4) 0.086(3) 0.011(3) -0.035(3) -0.031(3)
O40 0.090(3) 0.138(5) 0.106(4) 0.038(3) -0.002(3) 0.003(3)
O41 0.127(5) 0.229(8) 0.087(4) 0.035(5) 0.018(3) -0.033(4)
Cl2 0.0794(9) 0.0930(10) 0.0622(7) -0.0430(7) -0.0166(6) 0.0092(7)
O42 0.132(4) 0.091(3) 0.098(3) -0.004(3) -0.054(3) -0.015(3)
O43 0.092(3) 0.111(4) 0.073(3) -0.036(3) -0.005(2) 0.007(2)
O44 0.271(9) 0.155(6) 0.128(5) -0.141(6) -0.056(6) 0.002(4)
O45 0.106(4) 0.235(8) 0.113(5) 0.008(5) 0.025(4) -0.035(5)

loop_
_atom_type_symbol
_atom_type_description
_atom_type_scat_dispersion_real
_atom_type_scat_dispersion_imag
_atom_type_scat_source
C C 0.0033 0.0016 'International Tables Vol C Tables 4.2.6.8 and 6.1.1.4'
H H 0.0000 0.0000 'International Tables Vol C Tables 4.2.6.8 and 6.1.1.4'
N N 0.0061 0.0033 'International Tables Vol C Tables 4.2.6.8 and 6.1.1.4'
O O 0.0106 0.0060 'International Tables Vol C Tables 4.2.6.8 and 6.1.1.4'
Cl Cl 0.1484 0.1585 'International Tables Vol C Tables 4.2.6.8 and 6.1.1.4'
Mn Mn 0.3368 0.7283 'International Tables Vol C Tables 4.2.6.8 and 6.1.1.4'

loop_
_geom_angle_atom_site_label_1
_geom_angle_atom_site_label_2
_geom_angle_atom_site_label_3
_geom_angle
_geom_angle_publ_flag
O2 Mn1 O3 90.19(12) yes
O2 Mn1 N4 176.59(14) yes
O3 Mn1 N4 93.13(14) yes
O2 Mn1 N5 93.24(14) yes
O3 Mn1 N5 169.36(15) yes
N4 Mn1 N5 83.36(16) yes
C6 O2 Mn1 124.8(3) ?
C29 O3 Mn1 126.6(3) ?
C23 N4 C22 119.6(4) ?
C23 N4 Mn1 126.8(3) ?
C22 N4 Mn1 113.2(3) ?
C20 N5 C21 121.0(4) ?
C20 N5 Mn1 126.4(3) ?
C21 N5 Mn1 112.5(3) ?
O2 C6 C7 117.9(4) ?
O2 C6 C11 124.7(4) ?
C7 C6 C11 117.4(4) ?
C8 C7 C6 121.5(4) ?
C8 C7 C13 120.1(4) ?
C6 C7 C13 118.3(4) ?
C7 C8 C9 121.6(4) ?
C10 C9 C8 117.0(4) ?
C10 C9 C12 121.6(5) ?
C8 C9 C12 121.4(5) ?
C9 C10 C11 122.7(4) ?
C10 C11 C6 119.9(4) ?
C10 C11 C20 116.4(4) ?
C6 C11 C20 123.7(4) ?
C7 C13 N14 109.9(3) ?
C15 N14 C19 110.2(3) ?
C15 N14 C13 112.6(3) ?
C19 N14 C13 110.7(3) ?
N14 C15 C16 109.9(4) ?
O17 C16 C15 111.5(4) ?
C18 O17 C16 109.9(4) ?
O17 C18 C19 111.4(5) ?
C18 C19 N14 110.0(4) ?
N5 C20 C11 124.4(4) ?
N5 C21 C22 107.7(4) ?
N4 C22 C21 107.0(4) ?
N4 C23 C24 124.8(4) ?
C25 C24 C29 120.5(4) ?
C25 C24 C23 116.4(4) ?
C29 C24 C23 123.1(4) ?
C26 C25 C24 122.7(4) ?
C25 C26 C27 116.4(4) ?
C25 C26 C30 121.7(5) ?
C27 C26 C30 122.0(5) ?
C28 C27 C26 123.2(4) ?
C27 C28 C29 121.2(4) ?
C27 C28 C31 119.7(4) ?
C29 C28 C31 119.0(4) ?
O3 C29 C28 119.6(4) ?
O3 C29 C24 124.4(4) ?
C28 C29 C24 115.9(4) ?
C28 C31 N32 114.4(3) ?
C37 N32 C33 109.0(3) ?
C37 N32 C31 109.4(4) ?
C33 N32 C31 112.9(3) ?
N32 C33 C34 111.0(4) ?
O35 C34 C33 111.3(4) ?
C36 O35 C34 109.9(4) ?
O35 C36 C37 111.5(5) ?
N32 C37 C36 110.6(4) ?
O41 Cl1 O40 111.1(4) ?
O41 Cl1 O38 112.2(6) ?
O40 Cl1 O38 111.9(5) ?
O41 Cl1 O39 107.9(4) ?
O40 Cl1 O39 108.3(4) ?
O38 Cl1 O39 105.1(5) ?
O44 Cl2 O43 113.2(4) ?
O44 Cl2 O42 117.1(5) ?
O43 Cl2 O42 112.6(3) ?
O44 Cl2 O45 103.8(6) ?
O43 Cl2 O45 105.3(4) ?
O42 Cl2 O45 103.1(4) ?

loop_
_geom_bond_atom_site_label_1
_geom_bond_atom_site_label_2
_geom_bond_site_symmetry_2
_geom_bond_distance
_geom_bond_publ_flag
Mn1 O2 . 1.918(3) yes
Mn1 O3 . 1.924(3) yes
Mn1 N4 . 1.927(4) yes
Mn1 N5 . 1.950(4) yes
O2 C6 . 1.341(5) yes
O3 C29 . 1.315(5) yes
N4 C23 . 1.291(6) yes
N4 C22 . 1.463(6) ?
N5 C20 . 1.284(6) yes
N5 C21 . 1.471(6) ?
C6 C7 . 1.405(6) ?
C6 C11 . 1.406(6) ?
C7 C8 . 1.388(6) ?
C7 C13 . 1.494(6) ?
C8 C9 . 1.395(7) ?
C9 C10 . 1.384(7) ?
C9 C12 . 1.507(6) ?
C10 C11 . 1.402(6) ?
C11 C20 . 1.443(6) ?
C13 N14 . 1.512(5) ?
N14 C15 . 1.490(6) ?
N14 C19 . 1.489(5) ?
C15 C16 . 1.516(7) ?
C16 O17 . 1.421(6) ?
O17 C18 . 1.410(8) ?
C18 C19 . 1.498(8) ?
C21 C22 . 1.491(8) ?
C23 C24 . 1.432(6) ?
C24 C25 . 1.405(6) ?
C24 C29 . 1.428(6) ?
C25 C26 . 1.375(7) ?
C26 C27 . 1.394(7) ?
C26 C30 . 1.510(6) ?
C27 C28 . 1.378(6) ?
C28 C29 . 1.414(5) ?
C28 C31 . 1.496(6) ?
C31 N32 . 1.512(6) ?
N32 C37 . 1.490(5) ?
N32 C33 . 1.497(5) ?
C33 C34 . 1.500(7) ?
C34 O35 . 1.424(6) ?
O35 C36 . 1.375(7) ?
C36 C37 . 1.519(8) ?
Cl1 O41 . 1.398(6) ?
Cl1 O40 . 1.389(5) ?
Cl1 O38 . 1.402(7) ?
Cl1 O39 . 1.428(5) ?
Cl2 O44 . 1.342(6) ?
Cl2 O43 . 1.393(4) ?
Cl2 O42 . 1.420(5) ?
Cl2 O45 . 1.467(7) ?

loop_
_geom_hbond_atom_site_label_D
_geom_hbond_atom_site_label_H
_geom_hbond_atom_site_label_A
_geom_hbond_site_symmetry_A
_geom_hbond_distance_DH
_geom_hbond_distance_HA
_geom_hbond_distance_DA
_geom_hbond_angle_DHA
_geom_hbond_publ_flag
N32 H32 O1W 1_555 0.91 2.01 2.782(6) 141 yes
N14 H14 O2 1_555 0.91 2.15 2.818(4) 129 yes
C33 H33B O17 1_655 0.97 2.47 3.130(6) 125 yes

loop_
_geom_torsion_atom_site_label_1
_geom_torsion_atom_site_label_2
_geom_torsion_atom_site_label_3
_geom_torsion_atom_site_label_4
_geom_torsion
_geom_torsion_publ_flag
O3 Mn1 O2 C6 172.1(3) yes
N4 Mn1 O2 C6 -20(3) yes
N5 Mn1 O2 C6 -18.0(3) yes
O2 Mn1 O3 C29 171.9(3) yes
N4 Mn1 O3 C29 -7.4(3) yes
N5 Mn1 O3 C29 62.9(9) yes
O2 Mn1 N4 C23 -156(2) ?
O3 Mn1 N4 C23 12.0(4) ?
N5 Mn1 N4 C23 -158.0(4) ?
O2 Mn1 N4 C22 17(3) ?
O3 Mn1 N4 C22 -175.0(4) ?
N5 Mn1 N4 C22 15.1(4) ?
O2 Mn1 N5 C20 13.1(4) ?
O3 Mn1 N5 C20 121.8(7) ?
N4 Mn1 N5 C20 -167.0(5) ?
O2 Mn1 N5 C21 -169.5(4) ?
O3 Mn1 N5 C21 -60.9(9) ?
N4 Mn1 N5 C21 10.3(4) ?
Mn1 O2 C6 C7 -164.7(3) ?
Mn1 O2 C6 C11 14.8(6) ?
O2 C6 C7 C8 179.2(4) ?
C11 C6 C7 C8 -0.3(6) ?
O2 C6 C7 C13 2.6(6) ?
C11 C6 C7 C13 -176.9(4) ?
C6 C7 C8 C9 1.3(6) ?
C13 C7 C8 C9 177.9(4) ?
C7 C8 C9 C10 -1.1(6) ?
C7 C8 C9 C12 179.5(4) ?
C8 C9 C10 C11 -0.2(7) ?
C12 C9 C10 C11 179.2(4) ?
C9 C10 C11 C6 1.2(7) ?
C9 C10 C11 C20 -178.8(4) ?
O2 C6 C11 C10 179.6(4) ?
C7 C6 C11 C10 -1.0(6) ?
O2 C6 C11 C20 -0.4(7) ?
C7 C6 C11 C20 179.1(4) ?
C8 C7 C13 N14 -117.9(4) ?
C6 C7 C13 N14 58.7(5) ?
C7 C13 N14 C15 66.2(4) ?
C7 C13 N14 C19 -170.0(4) ?
C19 N14 C15 C16 52.7(5) ?
C13 N14 C15 C16 176.8(4) ?
N14 C15 C16 O17 -56.5(6) ?
C15 C16 O17 C18 60.7(7) ?
C16 O17 C18 C19 -61.8(6) ?
O17 C18 C19 N14 58.7(6) ?
C15 N14 C19 C18 -53.8(5) ?
C13 N14 C19 C18 -179.0(4) ?
C21 N5 C20 C11 178.7(5) ?
Mn1 N5 C20 C11 -4.2(7) ?
C10 C11 C20 N5 174.8(5) ?
C6 C11 C20 N5 -5.3(8) ?
C20 N5 C21 C22 145.0(5) ?
Mn1 N5 C21 C22 -32.5(5) ?
C23 N4 C22 C21 137.3(5) ?
Mn1 N4 C22 C21 -36.4(5) ?
N5 C21 C22 N4 43.1(6) ?
C22 N4 C23 C24 177.5(5) ?
Mn1 N4 C23 C24 -9.9(7) ?
N4 C23 C24 C25 -178.0(4) ?
N4 C23 C24 C29 -0.5(7) ?
C29 C24 C25 C26 -1.7(6) ?
C23 C24 C25 C26 175.9(4) ?
C24 C25 C26 C27 -1.9(6) ?
C24 C25 C26 C30 179.3(4) ?
C25 C26 C27 C28 3.3(6) ?
C30 C26 C27 C28 -177.9(4) ?
C26 C27 C28 C29 -1.1(6) ?
C26 C27 C28 C31 -178.5(4) ?
Mn1 O3 C29 C28 179.6(3) ?
Mn1 O3 C29 C24 0.7(6) ?
C27 C28 C29 O3 178.5(4) ?
C31 C28 C29 O3 -4.1(6) ?
C27 C28 C29 C24 -2.5(6) ?
C31 C28 C29 C24 174.9(4) ?
C25 C24 C29 O3 -177.2(4) ?
C23 C24 C29 O3 5.4(6) ?
C25 C24 C29 C28 3.8(6) ?
C23 C24 C29 C28 -173.6(4) ?
C27 C28 C31 N32 -88.9(5) ?
C29 C28 C31 N32 93.7(4) ?
C28 C31 N32 C37 -175.3(4) ?
C28 C31 N32 C33 63.1(5) ?
C37 N32 C33 C34 51.7(5) ?
C31 N32 C33 C34 173.6(4) ?
N32 C33 C34 O35 -56.8(6) ?
C33 C34 O35 C36 61.7(7) ?
C34 O35 C36 C37 -62.1(6) ?
C33 N32 C37 C36 -51.6(6) ?
C31 N32 C37 C36 -175.6(4) ?
O35 C36 C37 N32 58.4(6) ?
